data_7001621
loop_
_publ_author_name
'Gressenbuch, Mathias'
'Kersting, Berthold'

_publ_section_title
;
 The first binucleating amino-thiophenolate macrocycles with pendant
 hydroxyethyl groups
;
_journal_issue 27
_journal_name_full 'Dalton Transactions'
_journal_page_first 5281
_journal_page_last 5283
_journal_paper_doi 10.1039/b908553j
_journal_year 2009
_chemical_formula_sum 'C96 H176 N12 Na4 Ni2 O22 S4'
_chemical_formula_weight 2188.10
_chemical_name_systematic
;
?
;
_space_group_IT_number 2
_symmetry_cell_setting triclinic
_symmetry_space_group_name_Hall '-P 1'
_symmetry_space_group_name_H-M 'P -1'
_atom_sites_solution_hydrogens geom
_atom_sites_solution_primary direct
_atom_sites_solution_secondary difmap
_audit_creation_method SHELXL-97
_cell_angle_alpha 67.639(10)
_cell_angle_beta 71.354(12)
_cell_angle_gamma 71.855(12)
_cell_formula_units_Z 1
_cell_length_a 12.049(2)
_cell_length_b 17.177(2)
_cell_length_c 17.654(2)
_cell_measurement_temperature 180(2)
_cell_volume 3125.7(8)
_computing_structure_refinement 'SHELXL-97 (Sheldrick, 1997)'
_computing_structure_solution 'SHELXS-97 (Sheldrick, 1990)'
_diffrn_ambient_temperature 180(2)
_diffrn_measured_fraction_theta_full 0.916
_diffrn_measured_fraction_theta_max 0.916
_diffrn_radiation_monochromator graphite
_diffrn_radiation_source 'fine-focus sealed tube'
_diffrn_radiation_type MoK\a
_diffrn_radiation_wavelength 0.71073
_diffrn_reflns_av_R_equivalents 0.0848
_diffrn_reflns_av_sigmaI/netI 0.1266
_diffrn_reflns_limit_h_max 14
_diffrn_reflns_limit_h_min -14
_diffrn_reflns_limit_k_max 19
_diffrn_reflns_limit_k_min -19
_diffrn_reflns_limit_l_max 21
_diffrn_reflns_limit_l_min -21
_diffrn_reflns_number 23060
_diffrn_reflns_theta_full 25.53
_diffrn_reflns_theta_max 25.53
_diffrn_reflns_theta_min 2.10
_exptl_absorpt_coefficient_mu 0.445
_exptl_absorpt_correction_T_max 0.9363
_exptl_absorpt_correction_T_min 0.8970
_exptl_absorpt_correction_type empirical
_exptl_crystal_colour green
_exptl_crystal_density_diffrn 1.162
_exptl_crystal_density_method 'not measured'
_exptl_crystal_description block
_exptl_crystal_F_000 1176
_exptl_crystal_size_max 0.25
_exptl_crystal_size_mid 0.20
_exptl_crystal_size_min 0.15
_refine_diff_density_max 1.013
_refine_diff_density_min -0.784
_refine_diff_density_rms 0.094
_refine_ls_extinction_method none
_refine_ls_goodness_of_fit_ref 0.971
_refine_ls_hydrogen_treatment constr
_refine_ls_matrix_type full
_refine_ls_number_parameters 615
_refine_ls_number_reflns 10719
_refine_ls_number_restraints 12
_refine_ls_restrained_S_all 0.971
_refine_ls_R_factor_all 0.1135
_refine_ls_R_factor_gt 0.0676
_refine_ls_shift/su_max 0.002
_refine_ls_shift/su_mean 0.000
_refine_ls_structure_factor_coef Fsqd
_refine_ls_weighting_details 'calc w=1/[\s^2^(Fo^2^)+(0.0981P)^2^+0.0000P] where P=(Fo^2^+2Fc^2^)/3'
_refine_ls_weighting_scheme calc
_refine_ls_wR_factor_gt 0.1779
_refine_ls_wR_factor_ref 0.1951
_reflns_number_gt 5665
_reflns_number_total 10719
_reflns_threshold_expression >2sigma(I)
_cod_data_source_file b908553j.txt
_cod_data_source_block 7
_cod_original_sg_symbol_H-M P-1
_cod_database_code 7001621

loop_
_symmetry_equiv_pos_as_xyz
'x, y, z'
'-x, -y, -z'

loop_
_atom_site_label
_atom_site_type_symbol
_atom_site_fract_x
_atom_site_fract_y
_atom_site_fract_z
_atom_site_U_iso_or_equiv
_atom_site_adp_type
_atom_site_occupancy
_atom_site_symmetry_multiplicity
_atom_site_calc_flag
_atom_site_refinement_flags
_atom_site_disorder_assembly
_atom_site_disorder_group
Ni Ni 0.22611(5) 0.27448(4) 0.99056(4) 0.0392(2) Uani 1 1 d . . .
Na1 Na 0.81504(17) 0.00833(13) 0.81089(11) 0.0472(5) Uani 1 1 d . . .
Na2 Na 0.58940(19) -0.06604(14) 0.86106(12) 0.0512(5) Uani 1 1 d . . .
S1 S 0.42684(11) 0.20936(8) 0.98810(8) 0.0431(3) Uani 1 1 d . . .
S2 S 0.56607(13) 0.14002(9) 0.71249(8) 0.0501(4) Uani 1 1 d . . .
O1 O 0.6895(3) -0.0410(2) 0.94560(19) 0.0430(9) Uani 1 1 d . . .
H1 H 0.7295 -0.0874 0.9720 0.064 Uiso 1 1 calc R . .
O2 O 0.9844(5) -0.0973(3) 0.8633(3) 0.0840(15) Uani 1 1 d . . .
H2 H 0.9586 -0.1345 0.9077 0.126 Uiso 1 1 calc R . .
O3 O 0.7822(4) -0.1251(2) 0.8024(2) 0.0576(11) Uani 1 1 d . . .
H3 H 0.7924 -0.1768 0.8330 0.086 Uiso 1 1 calc R . .
O4 O 0.3831(9) 0.2491(6) 0.5465(5) 0.173(3) Uani 1 1 d . . .
H4 H 0.4217 0.2088 0.5808 0.260 Uiso 1 1 d R . .
O5 O 0.1618(3) 0.1805(2) 0.9915(2) 0.0461(9) Uani 1 1 d . . .
O6 O 0.1235(3) 0.2746(2) 1.1038(2) 0.0501(10) Uani 1 1 d . . .
N1 N 0.7657(3) 0.1187(3) 0.8944(2) 0.0393(10) Uani 1 1 d . . .
N2 N 0.9866(4) 0.0819(3) 0.7638(3) 0.0491(11) Uani 1 1 d . . .
N3 N 0.9018(4) 0.0092(3) 0.6617(3) 0.0520(12) Uani 1 1 d . . .
N4 N 0.4284(4) 0.3278(3) 0.6528(2) 0.0549(13) Uani 1 1 d . . .
N5 N 0.2096(4) 0.3308(3) 0.8630(3) 0.0447(11) Uani 1 1 d . . .
N6 N 0.2439(4) 0.3972(3) 0.9779(2) 0.0448(11) Uani 1 1 d . . .
C1 C 0.5134(4) 0.2883(3) 0.9299(3) 0.0403(12) Uani 1 1 d . . .
C2 C 0.6232(4) 0.2703(3) 0.8718(3) 0.0402(12) Uani 1 1 d . . .
C3 C 0.6828(5) 0.3352(3) 0.8230(3) 0.0461(13) Uani 1 1 d . . .
H3B H 0.7557 0.3225 0.7840 0.055 Uiso 1 1 calc R . .
C4 C 0.6421(5) 0.4189(4) 0.8275(3) 0.0490(14) Uani 1 1 d . . .
C5 C 0.5366(5) 0.4354(4) 0.8854(3) 0.0501(14) Uani 1 1 d . . .
H5B H 0.5078 0.4916 0.8909 0.060 Uiso 1 1 calc R . .
C6 C 0.4710(4) 0.3726(3) 0.9359(3) 0.0428(13) Uani 1 1 d . . .
C7 C 0.6711(4) 0.1845(3) 0.8538(3) 0.0411(12) Uani 1 1 d . . .
H7A H 0.6020 0.1576 0.8692 0.049 Uiso 1 1 calc R . .
H7B H 0.7022 0.1973 0.7922 0.049 Uiso 1 1 calc R . .
C8 C 0.7229(5) 0.0723(3) 0.9835(3) 0.0441(13) Uani 1 1 d . . .
H8A H 0.6792 0.1146 1.0142 0.053 Uiso 1 1 calc R . .
H8B H 0.7928 0.0365 1.0078 0.053 Uiso 1 1 calc R . .
C9 C 0.6413(5) 0.0154(3) 0.9954(3) 0.0457(13) Uani 1 1 d . . .
H9B H 0.6235 -0.0195 1.0554 0.055 Uiso 1 1 calc R . .
H9C H 0.5645 0.0525 0.9815 0.055 Uiso 1 1 calc R . .
C10 C 0.8743(5) 0.1492(4) 0.8794(3) 0.0471(13) Uani 1 1 d . . .
H10B H 0.9245 0.1070 0.9185 0.056 Uiso 1 1 calc R . .
H10C H 0.8514 0.2049 0.8909 0.056 Uiso 1 1 calc R . .
C11 C 0.9474(5) 0.1608(4) 0.7881(3) 0.0512(14) Uani 1 1 d . . .
H11A H 0.8981 0.2056 0.7497 0.061 Uiso 1 1 calc R . .
H11B H 1.0191 0.1820 0.7804 0.061 Uiso 1 1 calc R . .
C12 C 1.0852(5) 0.0194(4) 0.8023(4) 0.0589(16) Uani 1 1 d . . .
H12A H 1.1276 0.0507 0.8170 0.071 Uiso 1 1 calc R . .
H12B H 1.1435 -0.0075 0.7604 0.071 Uiso 1 1 calc R . .
C13 C 1.0421(7) -0.0516(4) 0.8813(5) 0.079(2) Uani 1 1 d . . .
H13A H 1.1116 -0.0910 0.9043 0.095 Uiso 1 1 calc R . .
H13B H 0.9868 -0.0254 0.9246 0.095 Uiso 1 1 calc R . .
C14 C 1.0184(5) 0.1044(4) 0.6718(3) 0.0587(16) Uani 1 1 d . . .
H14A H 1.0988 0.1183 0.6507 0.070 Uiso 1 1 calc R . .
H14B H 0.9605 0.1570 0.6487 0.070 Uiso 1 1 calc R . .
C15 C 1.0200(5) 0.0343(4) 0.6382(3) 0.0592(16) Uani 1 1 d . . .
H15A H 1.0461 0.0545 0.5760 0.071 Uiso 1 1 calc R . .
H15B H 1.0804 -0.0176 0.6593 0.071 Uiso 1 1 calc R . .
C16 C 0.9223(6) -0.0825(4) 0.6684(3) 0.0594(16) Uani 1 1 d . . .
H16A H 0.9894 -0.1160 0.6964 0.071 Uiso 1 1 calc R . .
H16B H 0.9468 -0.0874 0.6110 0.071 Uiso 1 1 calc R . .
C17 C 0.8139(6) -0.1217(4) 0.7165(3) 0.0640(17) Uani 1 1 d . . .
H17A H 0.7453 -0.0871 0.6903 0.077 Uiso 1 1 calc R . .
H17B H 0.8315 -0.1808 0.7132 0.077 Uiso 1 1 calc R . .
C18 C 0.8256(6) 0.0618(4) 0.5997(3) 0.0579(16) Uani 1 1 d . . .
H18A H 0.7521 0.0389 0.6177 0.069 Uiso 1 1 calc R . .
H18B H 0.8698 0.0534 0.5445 0.069 Uiso 1 1 calc R . .
C19 C 0.7881(5) 0.1579(4) 0.5875(3) 0.0500(14) Uani 1 1 d . . .
C20 C 0.6806(5) 0.1975(4) 0.6323(3) 0.0487(14) Uani 1 1 d . . .
C21 C 0.6549(5) 0.2864(4) 0.6155(3) 0.0511(14) Uani 1 1 d . . .
C22 C 0.7359(5) 0.3345(4) 0.5570(3) 0.0582(16) Uani 1 1 d . . .
H22 H 0.7191 0.3948 0.5480 0.070 Uiso 1 1 calc R . .
C23 C 0.8423(6) 0.2961(4) 0.5105(3) 0.0630(18) Uani 1 1 d . A .
C24 C 0.8635(6) 0.2086(4) 0.5262(3) 0.0633(18) Uani 1 1 d . . .
H24 H 0.9332 0.1819 0.4934 0.076 Uiso 1 1 calc R . .
C25 C 0.5407(5) 0.3348(4) 0.6632(3) 0.0576(16) Uani 1 1 d . . .
H25A H 0.5405 0.3120 0.7239 0.069 Uiso 1 1 calc R . .
H25B H 0.5435 0.3965 0.6435 0.069 Uiso 1 1 calc R . .
C26 C 0.4168(13) 0.3668(9) 0.5660(7) 0.173(3) Uani 1 1 d . . .
H26A H 0.4957 0.3536 0.5279 0.208 Uiso 1 1 calc R . .
H26B H 0.3914 0.4302 0.5530 0.208 Uiso 1 1 calc R . .
C27 C 0.3269(14) 0.3340(9) 0.5509(8) 0.173(3) Uani 1 1 d . . .
H27A H 0.2543 0.3328 0.5975 0.208 Uiso 1 1 calc R . .
H27B H 0.3030 0.3716 0.4976 0.208 Uiso 1 1 calc R . .
C28 C 0.3260(5) 0.3668(4) 0.7086(3) 0.0581(16) Uani 1 1 d . . .
H28A H 0.2505 0.3669 0.6975 0.070 Uiso 1 1 calc R . .
H28B H 0.3290 0.4274 0.6966 0.070 Uiso 1 1 calc R . .
C29 C 0.3266(4) 0.3176(3) 0.8010(3) 0.0451(13) Uani 1 1 d . . .
H29A H 0.3540 0.2553 0.8074 0.054 Uiso 1 1 calc R . .
H29B H 0.3865 0.3343 0.8159 0.054 Uiso 1 1 calc R . .
C30 C 0.1241(5) 0.2863(4) 0.8607(4) 0.0548(15) Uani 1 1 d . . .
H30A H 0.1285 0.2929 0.8017 0.066 Uiso 1 1 calc R . .
H30B H 0.0413 0.3124 0.8856 0.066 Uiso 1 1 calc R . .
C31 C 0.1545(5) 0.1902(4) 0.9104(4) 0.0569(15) Uani 1 1 d . . .
H31A H 0.0918 0.1619 0.9146 0.068 Uiso 1 1 calc R . .
H31B H 0.2321 0.1622 0.8806 0.068 Uiso 1 1 calc R . .
C32 C 0.1571(5) 0.4226(3) 0.8588(3) 0.0519(15) Uani 1 1 d . . .
H32A H 0.0732 0.4284 0.8922 0.062 Uiso 1 1 calc R . .
H32B H 0.1562 0.4583 0.7997 0.062 Uiso 1 1 calc R . .
C33 C 0.2299(5) 0.4550(4) 0.8929(3) 0.0527(15) Uani 1 1 d . . .
H33A H 0.3100 0.4577 0.8545 0.063 Uiso 1 1 calc R . .
H33B H 0.1888 0.5139 0.8955 0.063 Uiso 1 1 calc R . .
C34 C 0.1384(5) 0.4223(4) 1.0445(3) 0.0509(14) Uani 1 1 d . . .
H34A H 0.0639 0.4417 1.0238 0.061 Uiso 1 1 calc R . .
H34B H 0.1495 0.4706 1.0569 0.061 Uiso 1 1 calc R . .
C35 C 0.1276(5) 0.3452(4) 1.1244(3) 0.0541(15) Uani 1 1 d . . .
H35A H 0.1973 0.3304 1.1492 0.065 Uiso 1 1 calc R . .
H35B H 0.0538 0.3597 1.1662 0.065 Uiso 1 1 calc R . .
C36 C 0.3570(5) 0.3970(4) 0.9967(3) 0.0466(13) Uani 1 1 d . . .
H36A H 0.3616 0.3564 1.0537 0.056 Uiso 1 1 calc R . .
H36B H 0.3518 0.4553 0.9977 0.056 Uiso 1 1 calc R . .
C37 C 0.7140(5) 0.4882(4) 0.7695(4) 0.0589(16) Uani 1 1 d . . .
C38 C 0.6556(8) 0.5754(5) 0.7827(5) 0.100(3) Uani 1 1 d . . .
H38A H 0.7095 0.6153 0.7498 0.150 Uiso 1 1 calc R . .
H38B H 0.6395 0.5692 0.8425 0.150 Uiso 1 1 calc R . .
H38C H 0.5799 0.5982 0.7642 0.150 Uiso 1 1 calc R . .
C39 C 0.8397(7) 0.4620(6) 0.7882(6) 0.109(3) Uani 1 1 d . . .
H39A H 0.8818 0.4065 0.7787 0.163 Uiso 1 1 calc R . .
H39B H 0.8314 0.4568 0.8469 0.163 Uiso 1 1 calc R . .
H39C H 0.8855 0.5060 0.7508 0.163 Uiso 1 1 calc R . .
C40 C 0.7323(9) 0.4936(6) 0.6786(4) 0.109(3) Uani 1 1 d . . .
H40A H 0.7786 0.4382 0.6705 0.163 Uiso 1 1 calc R . .
H40B H 0.7759 0.5390 0.6414 0.163 Uiso 1 1 calc R . .
H40C H 0.6541 0.5072 0.6653 0.163 Uiso 1 1 calc R . .
C41 C 0.9338(6) 0.3502(4) 0.4482(4) 0.072(2) Uani 1 1 d D . .
C42A C 0.8728(16) 0.4346(11) 0.3963(11) 0.135(7) Uani 0.542(17) 1 d PD A 1
H42A H 0.8131 0.4659 0.4334 0.203 Uiso 0.542(17) 1 calc PR A 1
H42B H 0.8329 0.4243 0.3616 0.203 Uiso 0.542(17) 1 calc PR A 1
H42C H 0.9324 0.4691 0.3597 0.203 Uiso 0.542(17) 1 calc PR A 1
C43A C 1.0331(15) 0.3023(11) 0.3936(11) 0.135(7) Uani 0.542(17) 1 d PD A 1
H43A H 0.9980 0.2788 0.3663 0.203 Uiso 0.542(17) 1 calc PR A 1
H43B H 1.0835 0.2550 0.4286 0.203 Uiso 0.542(17) 1 calc PR A 1
H43C H 1.0821 0.3420 0.3507 0.203 Uiso 0.542(17) 1 calc PR A 1
C44A C 0.9956(15) 0.3686(12) 0.5039(10) 0.135(7) Uani 0.542(17) 1 d PD A 1
H44A H 1.0676 0.3905 0.4686 0.203 Uiso 0.542(17) 1 calc PR A 1
H44B H 1.0183 0.3151 0.5480 0.203 Uiso 0.542(17) 1 calc PR A 1
H44C H 0.9396 0.4117 0.5298 0.203 Uiso 0.542(17) 1 calc PR A 1
C42B C 0.895(2) 0.4467(12) 0.4381(13) 0.129(5) Uani 0.458(17) 1 d PD A 2
H42D H 0.9358 0.4790 0.3825 0.193 Uiso 0.458(17) 1 calc PR A 2
H42E H 0.9165 0.4576 0.4817 0.193 Uiso 0.458(17) 1 calc PR A 2
H42F H 0.8081 0.4654 0.4436 0.193 Uiso 0.458(17) 1 calc PR A 2
C43B C 0.955(2) 0.3410(13) 0.3606(11) 0.129(5) Uani 0.46 1 d PD A 2
H43D H 0.8874 0.3231 0.3580 0.193 Uiso 0.458(17) 1 calc PR A 2
H43E H 1.0291 0.2975 0.3510 0.193 Uiso 0.458(17) 1 calc PR A 2
H43F H 0.9637 0.3965 0.3172 0.193 Uiso 0.458(17) 1 calc PR A 2
C44B C 1.0521(17) 0.3147(14) 0.4762(12) 0.129(5) Uani 0.46 1 d PD A 2
H44D H 1.1094 0.3507 0.4385 0.193 Uiso 0.458(17) 1 calc PR A 2
H44E H 1.0846 0.2554 0.4741 0.193 Uiso 0.458(17) 1 calc PR A 2
H44F H 1.0383 0.3151 0.5339 0.193 Uiso 0.458(17) 1 calc PR A 2
O7 O 0.6400(3) 0.0597(2) 0.7623(2) 0.0495(9) Uani 1 1 d . . .
O8 O 0.5130(4) 0.1150(3) 0.6601(3) 0.0804(14) Uani 1 1 d . . .
O9 O 0.4550(6) -0.0472(4) 0.7841(4) 0.1123(19) Uiso 1 1 d . . .
H9 H 0.4721 -0.0004 0.7482 0.168 Uiso 1 1 d R . .
C45 C 0.4208(13) -0.1073(9) 0.7626(9) 0.161(5) Uiso 1 1 d . . .
H45A H 0.4215 -0.0855 0.7019 0.193 Uiso 1 1 calc R . .
H45B H 0.3381 -0.1132 0.7946 0.193 Uiso 1 1 calc R . .
C46 C 0.5010(13) -0.1898(9) 0.7813(8) 0.173(5) Uiso 1 1 d . . .
H46A H 0.5730 -0.1898 0.7353 0.260 Uiso 1 1 calc R . .
H46B H 0.4612 -0.2344 0.7876 0.260 Uiso 1 1 calc R . .
H46C H 0.5239 -0.2016 0.8338 0.260 Uiso 1 1 calc R . .
O10 O -0.0945(7) 0.3413(5) 1.0616(7) 0.162(4) Uani 1 1 d . . .
H10 H -0.0482 0.3117 1.0942 0.244 Uiso 1 1 calc R . .
C47 C -0.1692(10) 0.2944(7) 1.0671(10) 0.157(5) Uani 1 1 d . . .
H47A H -0.1862 0.2568 1.1262 0.188 Uiso 1 1 calc R . .
H47B H -0.1239 0.2559 1.0324 0.188 Uiso 1 1 calc R . .
C48 C -0.2765(11) 0.3323(8) 1.0453(9) 0.167(5) Uani 1 1 d . . .
H48A H -0.3312 0.3599 1.0870 0.250 Uiso 1 1 calc R . .
H48B H -0.3109 0.2885 1.0435 0.250 Uiso 1 1 calc R . .
H48C H -0.2647 0.3759 0.9898 0.250 Uiso 1 1 calc R . .
O11A O 0.650(2) 0.3461(17) 0.3345(15) 0.152(8) Uiso 0.33 1 d P . .
O11B O 0.665(2) 0.2465(17) 0.3746(15) 0.153(8) Uiso 0.33 1 d P . .
O11C O 0.327(3) 0.099(2) 0.4848(18) 0.190(11) Uiso 0.33 1 d P . .

loop_
_atom_site_aniso_label
_atom_site_aniso_U_11
_atom_site_aniso_U_22
_atom_site_aniso_U_33
_atom_site_aniso_U_23
_atom_site_aniso_U_13
_atom_site_aniso_U_12
Ni 0.0359(3) 0.0320(4) 0.0402(3) -0.0090(3) -0.0025(2) -0.0038(3)
Na1 0.0453(11) 0.0449(13) 0.0413(10) -0.0122(9) 0.0004(8) -0.0085(9)
Na2 0.0556(12) 0.0447(13) 0.0465(11) -0.0097(9) -0.0049(9) -0.0147(10)
S1 0.0356(6) 0.0318(7) 0.0475(7) -0.0044(5) -0.0023(5) -0.0056(5)
S2 0.0530(8) 0.0467(9) 0.0426(7) -0.0067(6) -0.0097(6) -0.0106(6)
O1 0.046(2) 0.033(2) 0.0421(18) -0.0096(15) -0.0050(15) -0.0054(15)
O2 0.071(3) 0.069(4) 0.095(3) -0.005(3) -0.023(3) -0.015(3)
O3 0.074(3) 0.039(2) 0.0413(19) -0.0114(16) 0.0016(18) -0.004(2)
O4 0.231(7) 0.167(6) 0.140(4) -0.054(4) -0.129(5) 0.029(5)
O5 0.0430(19) 0.042(2) 0.048(2) -0.0108(16) -0.0073(15) -0.0082(16)
O6 0.051(2) 0.040(2) 0.0478(19) -0.0146(17) 0.0016(16) -0.0074(16)
N1 0.035(2) 0.034(2) 0.043(2) -0.0103(18) -0.0025(17) -0.0080(17)
N2 0.046(2) 0.041(3) 0.051(2) -0.016(2) 0.0011(19) -0.008(2)
N3 0.058(3) 0.044(3) 0.042(2) -0.013(2) 0.002(2) -0.009(2)
N4 0.060(3) 0.056(3) 0.036(2) -0.010(2) -0.014(2) 0.002(2)
N5 0.042(2) 0.032(3) 0.052(2) -0.0090(19) -0.0099(19) -0.0022(18)
N6 0.044(2) 0.035(3) 0.042(2) -0.0110(18) -0.0034(18) 0.0013(19)
C1 0.040(3) 0.039(3) 0.037(2) -0.007(2) -0.009(2) -0.008(2)
C2 0.040(3) 0.037(3) 0.037(2) -0.008(2) -0.007(2) -0.005(2)
C3 0.044(3) 0.036(3) 0.047(3) -0.006(2) -0.001(2) -0.013(2)
C4 0.044(3) 0.045(4) 0.050(3) -0.007(2) -0.006(2) -0.014(2)
C5 0.056(3) 0.036(3) 0.054(3) -0.010(2) -0.011(3) -0.010(2)
C6 0.041(3) 0.038(3) 0.043(3) -0.012(2) -0.005(2) -0.005(2)
C7 0.037(3) 0.042(3) 0.038(2) -0.012(2) -0.001(2) -0.007(2)
C8 0.044(3) 0.041(3) 0.041(3) -0.014(2) -0.006(2) -0.003(2)
C9 0.042(3) 0.039(3) 0.045(3) -0.009(2) -0.003(2) -0.005(2)
C10 0.045(3) 0.039(3) 0.059(3) -0.018(2) -0.011(2) -0.009(2)
C11 0.040(3) 0.049(4) 0.059(3) -0.015(3) -0.003(2) -0.013(2)
C12 0.042(3) 0.058(4) 0.068(4) -0.020(3) -0.008(3) -0.004(3)
C13 0.085(5) 0.047(4) 0.114(6) -0.012(4) -0.061(4) -0.003(4)
C14 0.057(3) 0.057(4) 0.050(3) -0.011(3) 0.004(3) -0.022(3)
C15 0.062(4) 0.052(4) 0.049(3) -0.019(3) 0.011(3) -0.013(3)
C16 0.071(4) 0.044(4) 0.048(3) -0.018(3) 0.005(3) -0.007(3)
C17 0.085(4) 0.049(4) 0.048(3) -0.012(3) -0.006(3) -0.015(3)
C18 0.069(4) 0.054(4) 0.039(3) -0.017(3) -0.002(3) -0.006(3)
C19 0.062(3) 0.046(4) 0.033(3) -0.010(2) -0.004(2) -0.010(3)
C20 0.059(3) 0.043(3) 0.033(2) -0.010(2) -0.006(2) -0.003(3)
C21 0.056(3) 0.045(4) 0.038(3) -0.007(2) -0.003(2) -0.007(3)
C22 0.068(4) 0.046(4) 0.037(3) -0.005(2) 0.004(3) -0.006(3)
C23 0.065(4) 0.054(4) 0.041(3) -0.002(3) 0.003(3) -0.006(3)
C24 0.068(4) 0.052(4) 0.044(3) -0.010(3) 0.009(3) -0.005(3)
C25 0.064(4) 0.049(4) 0.043(3) -0.012(2) -0.002(3) -0.004(3)
C26 0.231(7) 0.167(6) 0.140(4) -0.054(4) -0.129(5) 0.029(5)
C27 0.231(7) 0.167(6) 0.140(4) -0.054(4) -0.129(5) 0.029(5)
C28 0.053(3) 0.058(4) 0.045(3) -0.007(3) -0.013(2) 0.002(3)
C29 0.041(3) 0.039(3) 0.043(3) -0.011(2) -0.006(2) 0.001(2)
C30 0.052(3) 0.048(4) 0.062(3) -0.009(3) -0.022(3) -0.008(3)
C31 0.055(3) 0.053(4) 0.062(4) -0.013(3) -0.018(3) -0.013(3)
C32 0.050(3) 0.036(3) 0.055(3) -0.008(2) -0.012(2) 0.003(2)
C33 0.054(3) 0.034(3) 0.052(3) -0.007(2) -0.003(2) -0.002(2)
C34 0.043(3) 0.039(3) 0.058(3) -0.020(2) 0.002(2) 0.000(2)
C35 0.051(3) 0.047(4) 0.048(3) -0.019(3) 0.007(2) -0.003(3)
C36 0.053(3) 0.033(3) 0.051(3) -0.017(2) -0.005(2) -0.008(2)
C37 0.063(4) 0.043(4) 0.062(3) -0.008(3) -0.002(3) -0.021(3)
C38 0.122(7) 0.058(5) 0.107(6) -0.027(4) 0.015(5) -0.042(5)
C39 0.078(5) 0.108(7) 0.131(7) 0.005(6) -0.028(5) -0.055(5)
C40 0.165(9) 0.090(6) 0.063(4) -0.003(4) 0.009(5) -0.079(6)
C41 0.071(4) 0.054(4) 0.059(4) -0.002(3) 0.012(3) -0.017(3)
C42A 0.103(8) 0.096(8) 0.132(10) -0.006(7) 0.052(7) -0.039(6)
C43A 0.103(8) 0.096(8) 0.132(10) -0.006(7) 0.052(7) -0.039(6)
C44A 0.103(8) 0.096(8) 0.132(10) -0.006(7) 0.052(7) -0.039(6)
C42B 0.117(10) 0.094(9) 0.124(10) -0.011(8) 0.045(8) -0.058(8)
C43B 0.117(10) 0.094(9) 0.124(10) -0.011(8) 0.045(8) -0.058(8)
C44B 0.117(10) 0.094(9) 0.124(10) -0.011(8) 0.045(8) -0.058(8)
O7 0.050(2) 0.044(2) 0.0434(19) -0.0045(16) -0.0077(15) -0.0114(17)
O8 0.091(3) 0.083(4) 0.080(3) -0.019(3) -0.040(3) -0.022(3)
O10 0.096(5) 0.103(6) 0.314(12) -0.098(7) -0.071(6) 0.010(4)
C47 0.091(7) 0.084(8) 0.288(16) -0.032(9) -0.066(9) -0.019(6)
C48 0.133(10) 0.136(11) 0.224(14) -0.014(10) -0.067(10) -0.047(8)

loop_
_atom_type_symbol
_atom_type_description
_atom_type_scat_dispersion_real
_atom_type_scat_dispersion_imag
_atom_type_scat_source
C C 0.0033 0.0016 'International Tables Vol C Tables 4.2.6.8 and 6.1.1.4'
H H 0.0000 0.0000 'International Tables Vol C Tables 4.2.6.8 and 6.1.1.4'
N N 0.0061 0.0033 'International Tables Vol C Tables 4.2.6.8 and 6.1.1.4'
O O 0.0106 0.0060 'International Tables Vol C Tables 4.2.6.8 and 6.1.1.4'
Na Na 0.0362 0.0249 'International Tables Vol C Tables 4.2.6.8 and 6.1.1.4'
S S 0.1246 0.1234 'International Tables Vol C Tables 4.2.6.8 and 6.1.1.4'
Ni Ni 0.3393 1.1124 'International Tables Vol C Tables 4.2.6.8 and 6.1.1.4'

loop_
_geom_angle_atom_site_label_1
_geom_angle_atom_site_label_2
_geom_angle_atom_site_label_3
_geom_angle
_geom_angle_site_symmetry_1
_geom_angle_site_symmetry_3
_geom_angle_publ_flag
O6 Ni O5 91.78(15) . . ?
O6 Ni N6 85.75(16) . . ?
O5 Ni N6 161.96(15) . . ?
O6 Ni N5 137.56(15) . . ?
O5 Ni N5 85.03(16) . . ?
N6 Ni N5 84.80(17) . . ?
O6 Ni S1 114.82(11) . . ?
O5 Ni S1 102.14(11) . . ?
N6 Ni S1 95.08(12) . . ?
N5 Ni S1 107.19(12) . . ?
O7 Na1 N3 80.63(15) . . ?
O7 Na1 N2 126.90(15) . . ?
N3 Na1 N2 76.15(17) . . ?
O7 Na1 N1 96.58(15) . . ?
N3 Na1 N1 136.08(16) . . ?
N2 Na1 N1 70.90(15) . . ?
O7 Na1 C13 176.5(2) . . ?
N3 Na1 C13 102.0(2) . . ?
N2 Na1 C13 52.12(17) . . ?
N1 Na1 C13 79.89(19) . . ?
O7 Na1 Na2 48.01(10) . . ?
N3 Na1 Na2 103.10(14) . . ?
N2 Na1 Na2 174.69(13) . . ?
N1 Na1 Na2 107.04(11) . . ?
C13 Na1 Na2 132.84(15) . . ?
O7 Na2 S1 160.41(14) . 2_657 ?
O7 Na2 Na1 48.21(10) . . ?
S1 Na2 Na1 114.76(8) 2_657 . ?
C1 S1 Ni 108.69(17) . . ?
C1 S1 Na2 140.13(17) . 2_657 ?
Ni S1 Na2 101.72(6) . 2_657 ?
O7 S2 O8 108.7(3) . . ?
O7 S2 C20 103.2(2) . . ?
O8 S2 C20 102.6(3) . . ?
C31 O5 Ni 111.3(3) . . ?
C35 O6 Ni 111.2(3) . . ?
C10 N1 C8 112.4(4) . . ?
C10 N1 C7 114.3(4) . . ?
C8 N1 C7 114.5(4) . . ?
C10 N1 Na1 109.1(3) . . ?
C8 N1 Na1 106.5(3) . . ?
C7 N1 Na1 98.8(3) . . ?
C14 N2 C11 109.6(4) . . ?
C14 N2 C12 112.2(4) . . ?
C11 N2 C12 112.5(5) . . ?
C14 N2 Na1 105.0(3) . . ?
C11 N2 Na1 109.9(3) . . ?
C12 N2 Na1 107.4(3) . . ?
C16 N3 C18 108.0(5) . . ?
C16 N3 C15 109.8(4) . . ?
C18 N3 C15 113.2(4) . . ?
C16 N3 Na1 102.9(3) . . ?
C18 N3 Na1 117.4(3) . . ?
C15 N3 Na1 104.9(3) . . ?
C26 N4 C28 110.7(6) . . ?
C26 N4 C25 112.3(7) . . ?
C28 N4 C25 109.8(5) . . ?
C30 N5 C32 113.5(4) . . ?
C30 N5 C29 112.1(5) . . ?
C32 N5 C29 113.7(4) . . ?
C30 N5 Ni 102.4(3) . . ?
C32 N5 Ni 101.1(3) . . ?
C29 N5 Ni 113.0(3) . . ?
C33 N6 C36 112.6(4) . . ?
C33 N6 C34 110.8(4) . . ?
C36 N6 C34 108.8(4) . . ?
C33 N6 Ni 108.2(3) . . ?
C36 N6 Ni 114.2(3) . . ?
C34 N6 Ni 101.7(3) . . ?
C6 C1 C2 118.3(5) . . ?
C6 C1 S1 120.6(4) . . ?
C2 C1 S1 121.0(4) . . ?
C3 C2 C1 119.2(5) . . ?
C3 C2 C7 117.6(4) . . ?
C1 C2 C7 122.8(5) . . ?
C2 C3 C4 123.4(5) . . ?
C5 C4 C3 117.1(5) . . ?
C5 C4 C37 122.9(5) . . ?
C3 C4 C37 120.0(5) . . ?
C4 C5 C6 122.2(5) . . ?
C5 C6 C1 119.8(5) . . ?
C5 C6 C36 118.2(5) . . ?
C1 C6 C36 121.9(5) . . ?
N1 C7 C2 119.8(4) . . ?
N1 C8 C9 112.3(4) . . ?
O1 C9 C8 114.1(4) . . ?
N1 C10 C11 111.2(4) . . ?
N2 C11 C10 114.2(4) . . ?
N2 C12 C13 113.2(5) . . ?
O2 C13 C12 110.7(6) . . ?
O2 C13 Na1 49.6(3) . . ?
C12 C13 Na1 82.9(3) . . ?
N2 C14 C15 114.8(5) . . ?
N3 C15 C14 114.7(5) . . ?
N3 C16 C17 113.9(5) . . ?
O3 C17 C16 111.4(6) . . ?
N3 C18 C19 116.2(5) . . ?
C24 C19 C20 119.0(6) . . ?
C24 C19 C18 116.9(5) . . ?
C20 C19 C18 124.1(5) . . ?
C21 C20 C19 119.2(5) . . ?
C21 C20 S2 116.2(4) . . ?
C19 C20 S2 124.6(4) . . ?
C22 C21 C20 120.2(5) . . ?
C22 C21 C25 117.2(5) . . ?
C20 C21 C25 122.6(5) . . ?
C21 C22 C23 121.2(6) . . ?
C24 C23 C22 117.3(5) . . ?
C24 C23 C41 122.1(5) . . ?
C22 C23 C41 120.4(6) . . ?
C23 C24 C19 122.9(5) . . ?
N4 C25 C21 114.3(5) . . ?
N4 C26 C27 111.1(11) . . ?
O4 C27 C26 106.8(11) . . ?
N4 C28 C29 111.4(4) . . ?
N5 C29 C28 116.2(4) . . ?
N5 C30 C31 109.8(4) . . ?
O5 C31 C30 110.0(5) . . ?
N5 C32 C33 110.7(4) . . ?
N6 C33 C32 110.7(5) . . ?
N6 C34 C35 109.8(4) . . ?
O6 C35 C34 108.8(5) . . ?
N6 C36 C6 115.4(4) . . ?
C38 C37 C40 111.3(6) . . ?
C38 C37 C4 112.6(5) . . ?
C40 C37 C4 109.3(6) . . ?
C38 C37 C39 106.7(7) . . ?
C40 C37 C39 107.1(7) . . ?
C4 C37 C39 109.6(5) . . ?
C42A C41 C43A 111.5(8) . . ?
C42A C41 C44B 136.3(11) . . ?
C43A C41 C44B 65.5(9) . . ?
C42A C41 C42B 37.3(10) . . ?
C43A C41 C42B 130.0(10) . . ?
C44B C41 C42B 108.5(9) . . ?
C42A C41 C23 111.2(9) . . ?
C43A C41 C23 113.3(8) . . ?
C44B C41 C23 109.1(8) . . ?
C42B C41 C23 115.1(9) . . ?
C42A C41 C43B 73.9(9) . . ?
C43A C41 C43B 44.2(9) . . ?
C44B C41 C43B 108.5(9) . . ?
C42B C41 C43B 107.1(9) . . ?
C23 C41 C43B 108.2(9) . . ?
C42A C41 C44A 108.4(10) . . ?
C43A C41 C44A 106.3(9) . . ?
C44B C41 C44A 43.2(9) . . ?
C42B C41 C44A 71.9(10) . . ?
C23 C41 C44A 105.8(7) . . ?
C43B C41 C44A 142.1(10) . . ?
S2 O7 Na2 131.6(2) . . ?
S2 O7 Na1 142.7(2) . . ?
Na2 O7 Na1 83.78(13) . . ?
O9 C45 C46 110.7(12) . . ?
O10 C47 C48 121.6(10) . . ?

loop_
_geom_bond_atom_site_label_1
_geom_bond_atom_site_label_2
_geom_bond_distance
_geom_bond_site_symmetry_2
_geom_bond_publ_flag
Ni O6 1.986(3) . ?
Ni O5 1.989(4) . ?
Ni N6 2.105(5) . ?
Ni N5 2.135(4) . ?
Ni S1 2.3210(14) . ?
Na1 O7 2.320(4) . ?
Na1 N3 2.500(5) . ?
Na1 N2 2.508(5) . ?
Na1 N1 2.643(5) . ?
Na1 C13 3.088(7) . ?
Na1 Na2 3.094(3) . ?
Na2 O7 2.313(4) . ?
Na2 S1 2.858(2) 2_657 ?
S1 C1 1.765(5) . ?
S1 Na2 2.858(2) 2_657 ?
S2 O7 1.511(4) . ?
S2 O8 1.516(5) . ?
S2 C20 1.849(6) . ?
O1 C9 1.422(6) . ?
O2 C13 1.368(8) . ?
O3 C17 1.423(7) . ?
O4 C27 1.424(14) . ?
O5 C31 1.405(7) . ?
O6 C35 1.411(7) . ?
N1 C10 1.468(7) . ?
N1 C8 1.469(6) . ?
N1 C7 1.481(6) . ?
N2 C14 1.467(7) . ?
N2 C11 1.470(7) . ?
N2 C12 1.480(7) . ?
N3 C16 1.480(8) . ?
N3 C18 1.494(7) . ?
N3 C15 1.501(8) . ?
N4 C26 1.454(10) . ?
N4 C28 1.467(7) . ?
N4 C25 1.468(8) . ?
N5 C30 1.480(7) . ?
N5 C32 1.487(7) . ?
N5 C29 1.497(6) . ?
N6 C33 1.479(6) . ?
N6 C36 1.501(7) . ?
N6 C34 1.507(6) . ?
C1 C6 1.412(7) . ?
C1 C2 1.419(7) . ?
C2 C3 1.368(7) . ?
C2 C7 1.523(7) . ?
C3 C4 1.392(8) . ?
C4 C5 1.380(7) . ?
C4 C37 1.538(8) . ?
C5 C6 1.390(7) . ?
C6 C36 1.502(7) . ?
C8 C9 1.509(8) . ?
C10 C11 1.539(7) . ?
C12 C13 1.529(9) . ?
C14 C15 1.525(9) . ?
C16 C17 1.511(9) . ?
C18 C19 1.517(8) . ?
C19 C24 1.380(8) . ?
C19 C20 1.404(7) . ?
C20 C21 1.391(8) . ?
C21 C22 1.383(8) . ?
C21 C25 1.539(8) . ?
C22 C23 1.402(8) . ?
C23 C24 1.375(9) . ?
C23 C41 1.540(8) . ?
C26 C27 1.498(18) . ?
C28 C29 1.526(7) . ?
C30 C31 1.534(8) . ?
C32 C33 1.529(9) . ?
C34 C35 1.525(7) . ?
C37 C38 1.515(10) . ?
C37 C40 1.518(10) . ?
C37 C39 1.545(10) . ?
C41 C42A 1.498(16) . ?
C41 C43A 1.513(15) . ?
C41 C44B 1.525(18) . ?
C41 C42B 1.532(19) . ?
C41 C43B 1.546(18) . ?
C41 C44A 1.572(16) . ?
O9 C45 1.429(14) . ?
C45 C46 1.430(17) . ?
O10 C47 1.344(12) . ?
C47 C48 1.359(14) . ?
O11A O11B 1.56(3) . ?
